data_7216505
loop_
_publ_author_name
'Ramon, Ga\"elle'
'Davies, Kate'
'Nassimbeni, Luigi R.'

_publ_section_title
;
 Structures of benzoic acids with substituted pyridines and quinolines:
 salt versus co-crystal formation
;
_journal_issue 26
_journal_name_full CrystEngComm
_journal_page_first 5802
_journal_paper_doi 10.1039/c3ce41963k
_journal_volume 16
_journal_year 2014
_chemical_formula_moiety 'C7 H4 Br O2, C6 H9 N2'
_chemical_formula_sum 'C13 H13 Br N2 O2'
_chemical_formula_weight 309.16
_chemical_melting_point ?
_chemical_name_common none
_chemical_name_systematic
; 
4-bromobenzoic acid + 2-amino-4-methylpyridine 
;
_space_group_IT_number 14
_symmetry_cell_setting monoclinic
_symmetry_space_group_name_Hall '-P 2ybc'
_symmetry_space_group_name_H-M 'P 1 21/c 1'
_atom_sites_solution_hydrogens geom
_atom_sites_solution_primary direct
_atom_sites_solution_secondary difmap
_audit_creation_method SHELXL-97
_cell_angle_alpha 90.00
_cell_angle_beta 100.45(3)
_cell_angle_gamma 90.00
_cell_formula_units_Z 4
_cell_length_a 9.5786(19)
_cell_length_b 11.539(2)
_cell_length_c 11.311(2)
_cell_measurement_reflns_used 6862
_cell_measurement_temperature 173(2)
_cell_measurement_theta_max 27.86
_cell_measurement_theta_min 4.07
_cell_volume 1229.4(4)
_computing_cell_refinement 'DENZO-SMN (Otwinowski & Minor, 1997)'
_computing_data_collection 'COLLECT program (Nonius, 2000)'
_computing_data_reduction 'DENZO-SMN (Otwinowski & Minor, 1997)'
_computing_molecular_graphics 'X-Seed (Barbour, 2001)'
_computing_publication_material 'SHELXL-97 (Sheldrick, 2001)'
_computing_structure_refinement 'SHELXL-97 (Sheldrick, 1997)'
_computing_structure_solution 'SHELXS-97 (Sheldrick, 1997)'
_diffrn_ambient_temperature 173(2)
_diffrn_measured_fraction_theta_full 0.954
_diffrn_measured_fraction_theta_max 0.954
_diffrn_measurement_device_type 'Nonius Kappa CCD diffractometer'
_diffrn_measurement_method '1.2\% \f scans and \w scans'
_diffrn_radiation_monochromator graphite
_diffrn_radiation_source 'fine-focus sealed tube'
_diffrn_radiation_type MoK\a
_diffrn_radiation_wavelength 0.71073
_diffrn_reflns_av_R_equivalents 0.0267
_diffrn_reflns_av_sigmaI/netI 0.0392
_diffrn_reflns_limit_h_max 12
_diffrn_reflns_limit_h_min -10
_diffrn_reflns_limit_k_max 14
_diffrn_reflns_limit_k_min -11
_diffrn_reflns_limit_l_max 12
_diffrn_reflns_limit_l_min -14
_diffrn_reflns_number 6862
_diffrn_reflns_theta_full 27.86
_diffrn_reflns_theta_max 27.86
_diffrn_reflns_theta_min 4.07
_diffrn_standards_decay_% 0
_diffrn_standards_interval_count 0
_diffrn_standards_interval_time 0
_diffrn_standards_number 0
_exptl_absorpt_coefficient_mu 3.339
_exptl_absorpt_correction_T_max 0.6901
_exptl_absorpt_correction_T_min 0.6343
_exptl_absorpt_correction_type multi-scan
_exptl_absorpt_process_details DENZO-SMN
_exptl_crystal_colour colourless
_exptl_crystal_density_diffrn 1.670
_exptl_crystal_density_meas ?
_exptl_crystal_density_method 'not measured'
_exptl_crystal_description blocks
_exptl_crystal_F_000 624
_exptl_crystal_size_max 0.15
_exptl_crystal_size_mid 0.14
_exptl_crystal_size_min 0.12
_refine_diff_density_max 0.493
_refine_diff_density_min -0.531
_refine_diff_density_rms 0.144
_refine_ls_extinction_coef 0
_refine_ls_extinction_method none
_refine_ls_goodness_of_fit_ref 1.048
_refine_ls_hydrogen_treatment mixed
_refine_ls_matrix_type full
_refine_ls_number_parameters 176
_refine_ls_number_reflns 2789
_refine_ls_number_restraints 2
_refine_ls_restrained_S_all 1.055
_refine_ls_R_factor_all 0.0387
_refine_ls_R_factor_gt 0.0242
_refine_ls_shift/su_max 0.002
_refine_ls_shift/su_mean 0.000
_refine_ls_structure_factor_coef Fsqd
_refine_ls_weighting_details 'calc w=1/[\s^2^(Fo^2^)+(0.0275P)^2^+0.1668P] where P=(Fo^2^+2Fc^2^)/3'
_refine_ls_weighting_scheme calc
_refine_ls_wR_factor_gt 0.0526
_refine_ls_wR_factor_ref 0.0557
_reflns_number_gt 2326
_reflns_number_total 2789
_reflns_threshold_expression >2sigma(I)
_cod_data_source_file c3ce41963k.txt
_cod_data_source_block data(XIV)-CCDC963021
_cod_depositor_comments
;
The following automatic conversions were performed:

'_chemical_melting_point' value 'none' was changed to '?' - the value
is undefined or not given.

'_symmetry_cell_setting' value
'Monoclinic' changed to 'monoclinic' according to
/usr/data/users/saulius/crontab/automatic-downloads/rss-feeds/RSC/lib/dictionaries/cif_core.dic
dictionary named 'cif_core.dic' version 2.4.2 from 2011-04-26.

Automatic conversion script
Id: cif_fix_values 2281 2013-09-26 08:29:07Z andrius 

 Adding full bibliography for 7216492--7216505.cif.

The following automatic conversions were performed:

'_exptl_crystal_density_meas' value 'not measured' was changed to '?'
- the value is perceived as not measured.

Automatic conversion script
Id: cif_fix_values 3008 2015-01-20 13:52:24Z robertas 
;
_cod_original_sg_symbol_H-M P21/c
_cod_database_code 7216505

loop_
_symmetry_equiv_pos_as_xyz
'x, y, z'
'-x, y+1/2, -z+1/2'
'-x, -y, -z'
'x, -y-1/2, z-1/2'

loop_
_atom_site_label
_atom_site_type_symbol
_atom_site_fract_x
_atom_site_fract_y
_atom_site_fract_z
_atom_site_U_iso_or_equiv
_atom_site_adp_type
_atom_site_occupancy
_atom_site_symmetry_multiplicity
_atom_site_calc_flag
_atom_site_refinement_flags
Br1 Br 0.544081(18) 0.648741(15) 0.202285(15) 0.01739(7) Uani 1 1 d .
O1A O 0.09261(13) 1.11360(11) 0.07387(10) 0.0153(3) Uani 1 1 d .
N1B N -0.04656(14) 1.30212(14) -0.02326(12) 0.0119(3) Uani 1 1 d .
C5 C 0.42812(17) 0.77660(15) 0.14104(15) 0.0131(4) Uani 1 1 d .
O2A O 0.18905(13) 1.10955(12) -0.09159(10) 0.0201(3) Uani 1 1 d .
C7 C -0.03449(18) 1.35504(15) -0.12815(15) 0.0125(4) Uani 1 1 d .
C9 C 0.25933(17) 0.96469(15) 0.05436(14) 0.0118(3) Uani 1 1 d .
C10 C 0.24754(18) 0.91369(16) 0.16367(15) 0.0140(4) Uani 1 1 d .
H10 H 0.1812 0.9436 0.2088 0.017 Uiso 1 1 calc R
C11 C -0.13540(19) 1.34313(15) 0.04780(15) 0.0146(4) Uani 1 1 d .
H11 H -0.1415 1.3038 0.1205 0.018 Uiso 1 1 calc R
C12 C -0.20676(18) 1.49720(16) -0.09139(15) 0.0141(4) Uani 1 1 d .
C13 C 0.17338(17) 1.07020(15) 0.00807(14) 0.0122(4) Uani 1 1 d .
C14 C 0.33153(18) 0.81971(16) 0.20745(15) 0.0150(4) Uani 1 1 d .
H14 H 0.3229 0.7853 0.2821 0.018 Uiso 1 1 calc R
C16 C -0.11735(18) 1.45437(16) -0.16288(15) 0.0148(4) Uani 1 1 d .
H16 H -0.1113 1.4920 -0.2365 0.018 Uiso 1 1 calc R
C18 C -0.21561(17) 1.43901(16) 0.01713(15) 0.0155(4) Uani 1 1 d .
H18 H -0.2771 1.4668 0.0679 0.019 Uiso 1 1 calc R
N2B N 0.05501(16) 1.30900(15) -0.19304(13) 0.0172(3) Uani 1 1 d D
C2 C 0.35653(18) 0.91859(15) -0.01158(15) 0.0144(4) Uani 1 1 d .
H2 H 0.3642 0.9517 -0.0871 0.017 Uiso 1 1 calc R
C3 C 0.44166(18) 0.82549(16) 0.03164(16) 0.0162(4) Uani 1 1 d .
H3 H 0.5085 0.7954 -0.0130 0.019 Uiso 1 1 calc R
C1 C -0.29296(19) 1.60442(17) -0.12644(17) 0.0198(4) Uani 1 1 d .
H1A H -0.2523 1.6693 -0.0757 0.030 Uiso 1 1 calc R
H1B H -0.3910 1.5913 -0.1157 0.030 Uiso 1 1 calc R
H1C H -0.2920 1.6228 -0.2109 0.030 Uiso 1 1 calc R
H4 H 0.105(2) 1.2405(16) -0.1629(17) 0.031(6) Uiso 1 1 d D
H6 H 0.004(2) 1.236(2) 0.0042(18) 0.023(5) Uiso 1 1 d .
H1 H 0.066(2) 1.3489(18) -0.2661(17) 0.036(7) Uiso 1 1 d D

loop_
_atom_site_aniso_label
_atom_site_aniso_U_11
_atom_site_aniso_U_22
_atom_site_aniso_U_33
_atom_site_aniso_U_23
_atom_site_aniso_U_13
_atom_site_aniso_U_12
Br1 0.01623(11) 0.01348(11) 0.02135(11) 0.00034(7) 0.00041(8) 0.00425(7)
O1A 0.0193(6) 0.0138(7) 0.0132(6) -0.0015(5) 0.0040(5) 0.0048(6)
N1B 0.0139(7) 0.0100(8) 0.0114(7) 0.0004(6) 0.0014(6) 0.0005(6)
C5 0.0121(8) 0.0086(9) 0.0171(8) -0.0027(7) -0.0011(7) -0.0007(7)
O2A 0.0283(7) 0.0190(7) 0.0146(6) 0.0047(5) 0.0081(6) 0.0071(6)
C7 0.0144(8) 0.0105(9) 0.0115(8) -0.0001(7) -0.0006(7) -0.0025(7)
C9 0.0132(8) 0.0092(9) 0.0123(8) -0.0024(7) 0.0002(7) -0.0030(7)
C10 0.0135(8) 0.0153(10) 0.0130(8) -0.0031(7) 0.0022(7) 0.0007(7)
C11 0.0155(9) 0.0168(10) 0.0117(8) -0.0008(7) 0.0027(7) -0.0031(7)
C12 0.0125(8) 0.0111(9) 0.0168(8) -0.0003(7) -0.0026(7) -0.0018(7)
C13 0.0137(8) 0.0101(9) 0.0123(8) -0.0030(7) 0.0014(7) -0.0013(7)
C14 0.0174(9) 0.0147(9) 0.0125(8) 0.0004(7) 0.0017(7) -0.0014(8)
C16 0.0158(8) 0.0139(10) 0.0142(8) 0.0023(7) 0.0012(7) -0.0031(8)
C18 0.0137(8) 0.0169(10) 0.0162(8) -0.0018(8) 0.0034(7) 0.0017(8)
N2B 0.0231(8) 0.0168(9) 0.0135(7) 0.0040(7) 0.0077(7) 0.0052(7)
C2 0.0166(9) 0.0119(10) 0.0149(8) -0.0008(7) 0.0033(7) -0.0011(7)
C3 0.0143(8) 0.0168(10) 0.0185(9) -0.0026(7) 0.0058(8) 0.0010(7)
C1 0.0193(9) 0.0148(10) 0.0250(10) 0.0014(8) 0.0032(8) 0.0025(8)

loop_
_atom_type_symbol
_atom_type_description
_atom_type_scat_dispersion_real
_atom_type_scat_dispersion_imag
_atom_type_scat_source
C C 0.0033 0.0016 'International Tables Vol C Tables 4.2.6.8 and 6.1.1.4'
H H 0.0000 0.0000 'International Tables Vol C Tables 4.2.6.8 and 6.1.1.4'
N N 0.0061 0.0033 'International Tables Vol C Tables 4.2.6.8 and 6.1.1.4'
O O 0.0106 0.0060 'International Tables Vol C Tables 4.2.6.8 and 6.1.1.4'
Br Br -0.2901 2.4595 'International Tables Vol C Tables 4.2.6.8 and 6.1.1.4'

loop_
_geom_angle_atom_site_label_1
_geom_angle_atom_site_label_2
_geom_angle_atom_site_label_3
_geom_angle
C11 N1B C7 121.50(16)
C11 N1B H6 115.8(12)
C7 N1B H6 122.7(12)
C14 C5 C3 121.15(17)
C14 C5 Br1 118.99(13)
C3 C5 Br1 119.86(13)
N2B C7 N1B 117.78(16)
N2B C7 C16 123.76(15)
N1B C7 C16 118.46(15)
C10 C9 C2 118.79(16)
C10 C9 C13 121.47(14)
C2 C9 C13 119.71(14)
C14 C10 C9 120.82(15)
C14 C10 H10 119.6
C9 C10 H10 119.6
C18 C11 N1B 121.34(16)
C18 C11 H11 119.3
N1B C11 H11 119.3
C16 C12 C18 118.83(17)
C16 C12 C1 120.91(16)
C18 C12 C1 120.25(15)
O2A C13 O1A 124.84(17)
O2A C13 C9 117.32(14)
O1A C13 C9 117.83(14)
C5 C14 C10 119.22(15)
C5 C14 H14 120.4
C10 C14 H14 120.4
C12 C16 C7 120.60(16)
C12 C16 H16 119.7
C7 C16 H16 119.7
C11 C18 C12 119.26(16)
C11 C18 H18 120.4
C12 C18 H18 120.4
C7 N2B H4 117.8(12)
C7 N2B H1 117.2(13)
H4 N2B H1 125.0(17)
C3 C2 C9 120.89(16)
C3 C2 H2 119.6
C9 C2 H2 119.6
C2 C3 C5 119.11(16)
C2 C3 H3 120.4
C5 C3 H3 120.4
C12 C1 H1A 109.5
C12 C1 H1B 109.5
H1A C1 H1B 109.5
C12 C1 H1C 109.5
H1A C1 H1C 109.5
H1B C1 H1C 109.5

loop_
_geom_bond_atom_site_label_1
_geom_bond_atom_site_label_2
_geom_bond_distance
Br1 C5 1.9003(17)
O1A C13 1.270(2)
N1B C11 1.357(2)
N1B C7 1.358(2)
N1B H6 0.92(2)
C5 C14 1.386(2)
C5 C3 1.387(2)
O2A C13 1.249(2)
C7 N2B 1.336(2)
C7 C16 1.409(2)
C9 C10 1.392(2)
C9 C2 1.399(2)
C9 C13 1.509(2)
C10 C14 1.387(3)
C10 H10 0.9500
C11 C18 1.356(3)
C11 H11 0.9500
C12 C16 1.372(2)
C12 C18 1.415(2)
C12 C1 1.500(3)
C14 H14 0.9500
C16 H16 0.9500
C18 H18 0.9500
N2B H4 0.956(16)
N2B H1 0.967(16)
C2 C3 1.383(3)
C2 H2 0.9500
C3 H3 0.9500
C1 H1A 0.9800
C1 H1B 0.9800
C1 H1C 0.9800

loop_
_geom_torsion_atom_site_label_1
_geom_torsion_atom_site_label_2
_geom_torsion_atom_site_label_3
_geom_torsion_atom_site_label_4
_geom_torsion
C11 N1B C7 N2B -179.80(16)
C11 N1B C7 C16 -0.3(2)
C2 C9 C10 C14 0.7(3)
C13 C9 C10 C14 -177.28(16)
C7 N1B C11 C18 -0.2(3)
C10 C9 C13 O2A -179.08(16)
C2 C9 C13 O2A 2.9(2)
C10 C9 C13 O1A 2.1(2)
C2 C9 C13 O1A -175.86(15)
C3 C5 C14 C10 -0.3(3)
Br1 C5 C14 C10 179.42(13)
C9 C10 C14 C5 0.0(3)
C18 C12 C16 C7 -0.8(3)
C1 C12 C16 C7 178.66(16)
N2B C7 C16 C12 -179.73(17)
N1B C7 C16 C12 0.8(2)
N1B C11 C18 C12 0.2(3)
C16 C12 C18 C11 0.3(3)
C1 C12 C18 C11 -179.16(16)
C10 C9 C2 C3 -1.3(3)
C13 C9 C2 C3 176.78(16)
C9 C2 C3 C5 1.0(3)
C14 C5 C3 C2 -0.3(3)
Br1 C5 C3 C2 -179.94(13)
